data_7110438
loop_
_publ_author_name
'Barnes, John C.'
'Horspool, William M.'
'Hynd, George'

_publ_section_title
;
 A new synthetic path to peri-naphthisoxazoles by oxidative intramolecular
 cyclization of some \b,\g-unsaturated oximes
;
_journal_issue 5
_journal_name_full 'Chemical Communications'
_journal_page_first 425
_journal_paper_doi 10.1039/a809610d
_journal_year 1999
_chemical_formula_sum 'C18 H17 N O'
_chemical_formula_weight 263.33
_chemical_name_systematic
; 6-Phenyl-8,8-dimethyl-10-aza-11-oxa-tricyclo[7.2.1.0]dodeca-
2,4,6,9tetraene 
;
_space_group_IT_number 19
_symmetry_cell_setting orthorhombic
_symmetry_space_group_name_Hall 'P 2ac 2ab'
_symmetry_space_group_name_H-M 'P 21 21 21'
_atom_sites_solution_hydrogens mixed
_atom_sites_solution_primary direct
_atom_sites_solution_secondary difmap
_audit_creation_method SHELXL-97
_cell_angle_alpha 90.00
_cell_angle_beta 90.00
_cell_angle_gamma 90.00
_cell_formula_units_Z 4
_cell_length_a 8.6306(7)
_cell_length_b 10.610(2)
_cell_length_c 15.119(4)
_cell_measurement_reflns_used 250
_cell_measurement_temperature 293(2)
_cell_measurement_theta_max 25
_cell_measurement_theta_min 2
_cell_volume 1384.5(5)
_computing_molecular_graphics 'PLUTON-92 (Spek, 1992)'
_computing_structure_refinement 'SHELXL-97 (Sheldrick, 1997)'
_computing_structure_solution 'SHELXS-97 (Sheldrick, 1997)'
_diffrn_ambient_temperature 150(2)
_diffrn_measured_fraction_theta_full 0.886
_diffrn_measured_fraction_theta_max 0.886
_diffrn_measurement_device_type 'Enraf-Nonius FAST system'
_diffrn_measurement_method 'See Exptl Special details'
_diffrn_radiation_monochromator graphite
_diffrn_radiation_source 'rotating anode'
_diffrn_radiation_type MoK\a
_diffrn_radiation_wavelength 0.71069
_diffrn_reflns_av_R_equivalents 0.0686
_diffrn_reflns_av_sigmaI/netI 0.0737
_diffrn_reflns_limit_h_max 9
_diffrn_reflns_limit_h_min -9
_diffrn_reflns_limit_k_max 11
_diffrn_reflns_limit_k_min -9
_diffrn_reflns_limit_l_max 16
_diffrn_reflns_limit_l_min -17
_diffrn_reflns_number 5768
_diffrn_reflns_theta_full 25.06
_diffrn_reflns_theta_max 25.06
_diffrn_reflns_theta_min 2.34
_diffrn_standards_decay_% none
_exptl_absorpt_coefficient_mu 0.078
_exptl_absorpt_correction_type none
_exptl_crystal_colour colourless
_exptl_crystal_density_diffrn 1.263
_exptl_crystal_density_method 'not measured'
_exptl_crystal_description block
_exptl_crystal_F_000 560
_exptl_crystal_size_max 0.18
_exptl_crystal_size_mid 0.14
_exptl_crystal_size_min 0.14
_refine_diff_density_max 0.227
_refine_diff_density_min -0.160
_refine_diff_density_rms 0.036
_refine_ls_abs_structure_details 'Flack H D (1983), Acta Cryst. A39, 876-881'
_refine_ls_abs_structure_Flack -1.6(17)
_refine_ls_extinction_method none
_refine_ls_goodness_of_fit_ref 0.891
_refine_ls_hydrogen_treatment mixed
_refine_ls_matrix_type full
_refine_ls_number_parameters 201
_refine_ls_number_reflns 2125
_refine_ls_number_restraints 0
_refine_ls_restrained_S_all 0.891
_refine_ls_R_factor_all 0.0387
_refine_ls_R_factor_gt 0.0321
_refine_ls_shift/su_max 0.001
_refine_ls_shift/su_mean 0.000
_refine_ls_structure_factor_coef Fsqd
_refine_ls_weighting_details 'calc w=1/[\s^2^(Fo^2^)+(0.0230P)^2^+0.0000P] where P=(Fo^2^+2Fc^2^)/3'
_refine_ls_weighting_scheme calc
_refine_ls_wR_factor_gt 0.0686
_refine_ls_wR_factor_ref 0.0700
_reflns_number_gt 1792
_reflns_number_total 2125
_reflns_threshold_expression >2sigma(I)
_cod_data_source_file 809610dsup1.cif
_cod_data_source_block hynd2
_cod_depositor_comments
;
The following automatic conversions were performed:
'_atom_site_symetry_multiplicity' tag replaced with
'_atom_site_symmetry_multiplicity'.

Automatic conversion script
Id: cif_correct_tags 1440 2010-10-19 06:21:57Z saulius 
;
_cod_original_cell_volume 1384.4(5)
_cod_database_code 7110438

loop_
_symmetry_equiv_pos_as_xyz
'x, y, z'
'-x+1/2, -y, z+1/2'
'x+1/2, -y+1/2, -z'
'-x, y+1/2, -z+1/2'

loop_
_atom_site_label
_atom_site_type_symbol
_atom_site_fract_x
_atom_site_fract_y
_atom_site_fract_z
_atom_site_U_iso_or_equiv
_atom_site_adp_type
_atom_site_occupancy
_atom_site_symmetry_multiplicity
_atom_site_calc_flag
_atom_site_refinement_flags
O1 O 0.06304(16) 0.15737(12) 0.86412(9) 0.0302(4) Uani 1 1 d .
N2 N 0.21783(19) 0.17472(15) 0.89444(12) 0.0264(4) Uani 1 1 d .
C3 C 0.2607(2) 0.07599(19) 0.93523(13) 0.0207(5) Uani 1 1 d .
C4 C 0.4233(2) 0.05027(18) 0.96690(12) 0.0219(5) Uani 1 1 d .
C5 C 0.4615(2) -0.08285(19) 0.93737(13) 0.0231(5) Uani 1 1 d .
H5 H 0.569(2) -0.1080(18) 0.9491(14) 0.035 Uiso 1 1 d .
C6 C 0.3668(2) -0.16571(17) 0.89708(13) 0.0201(5) Uani 1 1 d .
C7 C 0.2049(2) -0.13249(17) 0.87986(14) 0.0209(5) Uani 1 1 d .
C8 C 0.1148(2) -0.17968(19) 0.81459(14) 0.0249(5) Uani 1 1 d .
H8 H 0.159(2) -0.252(2) 0.7785(15) 0.037 Uiso 1 1 d .
C9 C -0.0378(3) -0.1306(2) 0.79684(14) 0.0277(5) Uani 1 1 d .
H9 H -0.099(3) -0.1739(19) 0.7530(15) 0.041 Uiso 1 1 d .
C10 C -0.0936(2) -0.0281(2) 0.83624(13) 0.0264(5) Uani 1 1 d .
H10 H -0.202(3) 0.0113(18) 0.8224(13) 0.040 Uiso 1 1 d .
C11 C -0.0001(2) 0.04165(19) 0.90355(13) 0.0241(5) Uani 1 1 d .
H11 H -0.068(2) 0.0749(18) 0.9505(14) 0.036 Uiso 1 1 d .
C12 C 0.1425(2) -0.02796(18) 0.93701(14) 0.0221(5) Uani 1 1 d .
H12 H 0.126(2) -0.0575(17) 0.9974(14) 0.033 Uiso 1 1 d .
C13 C 0.4265(2) -0.29095(17) 0.86755(12) 0.0207(5) Uani 1 1 d .
C14 C 0.5692(2) -0.30232(19) 0.82616(12) 0.0226(5) Uani 1 1 d .
H14 H 0.6294 -0.2290 0.8153 0.034 Uiso 1 1 calc R
C15 C 0.6253(2) -0.4190(2) 0.80035(13) 0.0257(5) Uani 1 1 d .
H15 H 0.7234 -0.4251 0.7722 0.039 Uiso 1 1 calc R
C16 C 0.5392(2) -0.52639(19) 0.81536(13) 0.0268(5) Uani 1 1 d .
H16 H 0.5783 -0.6063 0.7978 0.040 Uiso 1 1 calc R
C17 C 0.3963(2) -0.5178(2) 0.85585(13) 0.0272(5) Uani 1 1 d .
H17 H 0.3366 -0.5916 0.8661 0.041 Uiso 1 1 calc R
C18 C 0.3401(2) -0.40029(18) 0.88158(14) 0.0252(5) Uani 1 1 d .
H18 H 0.2414 -0.3945 0.9091 0.038 Uiso 1 1 calc R
C19 C 0.4280(3) 0.05698(19) 1.06870(12) 0.0302(5) Uani 1 1 d .
H19A H 0.5314 0.0329 1.0895 0.045 Uiso 1 1 calc R
H19B H 0.3508 -0.0009 1.0934 0.045 Uiso 1 1 calc R
H19C H 0.4049 0.1432 1.0879 0.045 Uiso 1 1 calc R
C20 C 0.5391(2) 0.14398(18) 0.92861(14) 0.0286(5) Uani 1 1 d .
H20A H 0.6436 0.1228 0.9492 0.043 Uiso 1 1 calc R
H20B H 0.5122 0.2293 0.9481 0.043 Uiso 1 1 calc R
H20C H 0.5360 0.1400 0.8639 0.043 Uiso 1 1 calc R

loop_
_atom_site_aniso_label
_atom_site_aniso_U_11
_atom_site_aniso_U_22
_atom_site_aniso_U_33
_atom_site_aniso_U_23
_atom_site_aniso_U_13
_atom_site_aniso_U_12
O1 0.0289(9) 0.0241(9) 0.0374(9) 0.0040(7) -0.0055(7) 0.0020(6)
N2 0.0236(10) 0.0236(11) 0.0320(11) -0.0019(9) 0.0007(8) 0.0006(8)
C3 0.0234(12) 0.0221(13) 0.0166(11) -0.0059(9) 0.0036(9) -0.0002(10)
C4 0.0236(12) 0.0182(12) 0.0240(12) -0.0038(8) 0.0007(9) 0.0008(8)
C5 0.0215(12) 0.0234(13) 0.0244(12) 0.0013(9) 0.0001(9) 0.0016(10)
C6 0.0205(11) 0.0177(11) 0.0222(12) 0.0030(9) 0.0003(9) -0.0011(9)
C7 0.0237(12) 0.0143(11) 0.0246(12) 0.0032(9) 0.0020(9) -0.0010(8)
C8 0.0251(13) 0.0200(13) 0.0296(13) -0.0020(10) 0.0016(10) -0.0028(9)
C9 0.0225(13) 0.0318(15) 0.0287(13) -0.0040(10) -0.0016(10) -0.0043(10)
C10 0.0209(12) 0.0304(13) 0.0277(12) -0.0002(10) -0.0007(9) 0.0017(10)
C11 0.0249(12) 0.0235(13) 0.0239(12) 0.0000(10) 0.0043(9) 0.0035(9)
C12 0.0246(12) 0.0247(12) 0.0170(11) 0.0011(9) 0.0024(9) -0.0008(9)
C13 0.0234(12) 0.0193(13) 0.0194(12) 0.0009(8) -0.0024(9) 0.0003(9)
C14 0.0235(12) 0.0220(13) 0.0222(12) 0.0032(9) 0.0004(9) -0.0003(9)
C15 0.0287(13) 0.0291(13) 0.0195(12) 0.0012(10) 0.0035(9) 0.0069(11)
C16 0.0389(14) 0.0189(13) 0.0227(12) -0.0027(10) -0.0068(10) 0.0071(10)
C17 0.0334(14) 0.0182(13) 0.0300(13) 0.0002(9) -0.0068(10) -0.0013(9)
C18 0.0242(12) 0.0206(12) 0.0307(13) 0.0002(10) -0.0003(10) -0.0003(10)
C19 0.0322(13) 0.0307(14) 0.0277(12) -0.0055(10) -0.0023(10) -0.0014(10)
C20 0.0262(13) 0.0243(13) 0.0351(13) -0.0071(10) 0.0017(10) -0.0032(9)

loop_
_atom_type_symbol
_atom_type_description
_atom_type_scat_dispersion_real
_atom_type_scat_dispersion_imag
_atom_type_scat_source
C C 0.0033 0.0016 'International Tables Vol C Tables 4.2.6.8 and 6.1.1.4'
H H 0.0000 0.0000 'International Tables Vol C Tables 4.2.6.8 and 6.1.1.4'
N N 0.0061 0.0033 'International Tables Vol C Tables 4.2.6.8 and 6.1.1.4'
O O 0.0106 0.0060 'International Tables Vol C Tables 4.2.6.8 and 6.1.1.4'

loop_
_geom_angle_atom_site_label_1
_geom_angle_atom_site_label_2
_geom_angle_atom_site_label_3
_geom_angle
_geom_angle_publ_flag
N2 O1 C11 108.97(14) yes
C3 N2 O1 108.84(15) yes
N2 C3 C12 114.58(18) yes
N2 C3 C4 125.07(18) yes
C12 C3 C4 119.57(18) yes
C3 C4 C5 106.10(16) yes
C3 C4 C20 111.82(17) ?
C5 C4 C20 110.66(16) ?
C3 C4 C19 109.48(17) ?
C5 C4 C19 109.33(17) ?
C20 C4 C19 109.38(17) ?
C6 C5 C4 127.50(19) yes
C5 C6 C7 120.18(18) yes
C5 C6 C13 120.44(17) ?
C7 C6 C13 119.36(16) ?
C8 C7 C6 126.09(18) yes
C8 C7 C12 119.08(18) yes
C6 C7 C12 114.61(17) yes
C7 C8 C9 121.8(2) yes
C10 C9 C8 122.9(2) yes
C9 C10 C11 120.9(2) yes
O1 C11 C10 109.72(16) yes
O1 C11 C12 103.92(15) yes
C10 C11 C12 115.03(18) yes
C3 C12 C7 106.71(16) yes
C3 C12 C11 100.77(16) yes
C7 C12 C11 117.12(18) yes
C14 C13 C18 118.10(17) ?
C14 C13 C6 121.25(17) ?
C18 C13 C6 120.65(17) ?
C15 C14 C13 121.01(18) ?
C16 C15 C14 120.25(19) ?
C17 C16 C15 119.99(19) ?
C16 C17 C18 119.64(19) ?
C17 C18 C13 121.01(18) ?

loop_
_geom_bond_atom_site_label_1
_geom_bond_atom_site_label_2
_geom_bond_distance
_geom_bond_publ_flag
O1 N2 1.424(2) yes
O1 C11 1.470(2) yes
N2 C3 1.271(3) yes
C3 C12 1.503(3) yes
C3 C4 1.508(3) yes
C4 C5 1.518(3) yes
C4 C20 1.524(3) ?
C4 C19 1.541(3) ?
C5 C6 1.346(3) yes
C6 C7 1.465(3) yes
C6 C13 1.493(3) ?
C7 C8 1.352(3) yes
C7 C12 1.505(3) yes
C8 C9 1.441(3) yes
C9 C10 1.331(3) yes
C10 C11 1.495(3) yes
C11 C12 1.522(3) yes
C13 C14 1.387(3) ?
C13 C18 1.395(3) ?
C14 C15 1.386(3) ?
C15 C16 1.379(3) ?
C16 C17 1.380(3) ?
C17 C18 1.393(3) ?
